data_4503157
loop_
_publ_author_name
'Wu, Tao'
'Li, Mian'
'Li, Dan'
'Huang, Xiao-Chun'

_publ_section_title
;
 Anionic CunInCluster-Based Architectures Induced by In Situ
 GeneratedN-Alkylated Cationic Triazolium Salts
;
_journal_issue 2
_journal_name_full 'Crystal Growth &amp; Design'
_journal_page_first 568
_journal_paper_doi 10.1021/cg070639f
_journal_volume 8
_journal_year 2008
_chemical_formula_sum 'C3 H5 Cu2 I2 N3'
_chemical_formula_weight 463.98
_chemical_name_systematic
;
 ?
;
_space_group_IT_number 2
_symmetry_cell_setting triclinic
_symmetry_space_group_name_Hall '-P 1'
_symmetry_space_group_name_H-M 'P -1'
_atom_sites_solution_hydrogens geom
_atom_sites_solution_primary direct
_atom_sites_solution_secondary difmap
_audit_creation_method SHELXL-97
_cell_angle_alpha 116.3220(10)
_cell_angle_beta 99.5430(10)
_cell_angle_gamma 104.1530(10)
_cell_formula_units_Z 2
_cell_length_a 7.9605(5)
_cell_length_b 8.2819(6)
_cell_length_c 8.3378(6)
_cell_measurement_temperature 293(2)
_cell_volume 453.34(5)
_computing_structure_refinement 'SHELXL-97 (Sheldrick, 1997)'
_computing_structure_solution 'SHELXS-97 (Sheldrick, 1990)'
_diffrn_ambient_temperature 293(2)
_diffrn_measured_fraction_theta_full 0.978
_diffrn_measured_fraction_theta_max 0.978
_diffrn_radiation_monochromator graphite
_diffrn_radiation_source 'fine-focus sealed tube'
_diffrn_radiation_type MoK\a
_diffrn_radiation_wavelength 0.71073
_diffrn_reflns_av_R_equivalents 0.0306
_diffrn_reflns_av_sigmaI/netI 0.0404
_diffrn_reflns_limit_h_max 9
_diffrn_reflns_limit_h_min -9
_diffrn_reflns_limit_k_max 9
_diffrn_reflns_limit_k_min -9
_diffrn_reflns_limit_l_max 9
_diffrn_reflns_limit_l_min -9
_diffrn_reflns_number 3120
_diffrn_reflns_theta_full 25.00
_diffrn_reflns_theta_max 25.00
_diffrn_reflns_theta_min 2.78
_exptl_absorpt_coefficient_mu 11.433
_exptl_absorpt_correction_type none
_exptl_crystal_colour grey
_exptl_crystal_density_diffrn 3.399
_exptl_crystal_density_method 'not measured'
_exptl_crystal_description sheet
_exptl_crystal_F_000 416
_exptl_crystal_size_max 0.45
_exptl_crystal_size_mid 0.18
_exptl_crystal_size_min 0.14
_refine_diff_density_max 1.434
_refine_diff_density_min -1.870
_refine_diff_density_rms 0.278
_refine_ls_extinction_method none
_refine_ls_goodness_of_fit_ref 1.107
_refine_ls_hydrogen_treatment mixed
_refine_ls_matrix_type full
_refine_ls_number_parameters 92
_refine_ls_number_reflns 1561
_refine_ls_number_restraints 0
_refine_ls_restrained_S_all 1.107
_refine_ls_R_factor_all 0.0395
_refine_ls_R_factor_gt 0.0380
_refine_ls_shift/su_max 0.000
_refine_ls_shift/su_mean 0.000
_refine_ls_structure_factor_coef Fsqd
_refine_ls_weighting_details 'calc w=1/[\s^2^(Fo^2^)+(0.0662P)^2^+0.4282P] where P=(Fo^2^+2Fc^2^)/3'
_refine_ls_weighting_scheme calc
_refine_ls_wR_factor_gt 0.1023
_refine_ls_wR_factor_ref 0.1038
_reflns_number_gt 1482
_reflns_number_total 1561
_reflns_threshold_expression >2sigma(I)
_cod_data_source_file cg070639f-file001.cif
_cod_data_source_block 3
_cod_depositor_comments
;
The following automatic conversions were performed:

'_symmetry_cell_setting' value 'Triclinic' changed to 'triclinic'
according to /home/saulius/struct/CIF-dictionaries/cif_core.dic
dictionary named 'cif_core.dic' version 2.4.1 from 2010-06-29.

Automatic conversion script
Id: cif_fix_values 1715 2011-07-08 13:25:40Z adriana 
;
_cod_original_sg_symbol_H-M P-1
_cod_database_code 4503157

loop_
_symmetry_equiv_pos_as_xyz
'x, y, z'
'-x, -y, -z'

loop_
_atom_site_label
_atom_site_type_symbol
_atom_site_fract_x
_atom_site_fract_y
_atom_site_fract_z
_atom_site_U_iso_or_equiv
_atom_site_adp_type
_atom_site_occupancy
_atom_site_symmetry_multiplicity
_atom_site_calc_flag
_atom_site_refinement_flags
I1 I 0.78257(5) 0.70402(6) 0.91968(6) 0.0325(2) Uani 1 1 d .
I2 I 0.64650(6) 1.14671(7) 0.86057(7) 0.0359(2) Uani 1 1 d .
Cu1 Cu 0.90022(11) 0.99888(14) 0.85580(12) 0.0379(3) Uani 1 1 d .
Cu2 Cu 0.66101(11) 0.99483(13) 1.07852(12) 0.0366(3) Uani 1 1 d .
N2 N 0.9850(7) 0.8523(8) 0.6325(7) 0.0303(12) Uani 1 1 d .
N3 N 1.1506(7) 0.8456(8) 0.6567(8) 0.0292(12) Uani 1 1 d .
N1 N 0.8905(8) 0.7250(8) 0.4506(7) 0.0329(13) Uani 1 1 d .
C1 C 1.1600(10) 0.7185(12) 0.4920(10) 0.0403(18) Uani 1 1 d .
H1 H 1.2635 0.6907 0.4721 0.048 Uiso 1 1 calc R
C2 C 0.9975(11) 0.6381(12) 0.3610(11) 0.0463(19) Uani 1 1 d .
H2 H 0.9646 0.5428 0.2352 0.056 Uiso 1 1 calc R
C3 C 0.6990(11) 0.6918(16) 0.3771(11) 0.056(2) Uani 1 1 d .
H3A H 0.6352 0.6713 0.4585 0.083 Uiso 1 1 calc R
H3B H 0.6470 0.5799 0.2529 0.083 Uiso 1 1 calc R
H3C H 0.6883 0.8022 0.3713 0.083 Uiso 1 1 calc R

loop_
_atom_site_aniso_label
_atom_site_aniso_U_11
_atom_site_aniso_U_22
_atom_site_aniso_U_33
_atom_site_aniso_U_23
_atom_site_aniso_U_13
_atom_site_aniso_U_12
I1 0.0225(3) 0.0308(3) 0.0414(3) 0.0148(2) 0.0133(2) 0.0099(2)
I2 0.0212(3) 0.0523(3) 0.0538(3) 0.0374(3) 0.0174(2) 0.0195(2)
Cu1 0.0253(5) 0.0531(6) 0.0379(5) 0.0208(4) 0.0143(4) 0.0197(4)
Cu2 0.0242(5) 0.0500(6) 0.0366(5) 0.0217(4) 0.0082(4) 0.0162(4)
N2 0.019(3) 0.044(3) 0.027(3) 0.017(3) 0.010(2) 0.009(2)
N3 0.019(3) 0.038(3) 0.032(3) 0.017(3) 0.010(2) 0.011(2)
N1 0.021(3) 0.045(3) 0.025(3) 0.014(3) 0.002(2) 0.009(2)
C1 0.031(4) 0.054(4) 0.035(4) 0.015(3) 0.017(3) 0.023(3)
C2 0.041(4) 0.054(5) 0.035(4) 0.013(4) 0.014(3) 0.021(4)
C3 0.023(4) 0.090(7) 0.042(4) 0.028(5) 0.003(3) 0.017(4)

loop_
_atom_type_symbol
_atom_type_description
_atom_type_scat_dispersion_real
_atom_type_scat_dispersion_imag
_atom_type_scat_source
C C 0.0033 0.0016 'International Tables Vol C Tables 4.2.6.8 and 6.1.1.4'
H H 0.0000 0.0000 'International Tables Vol C Tables 4.2.6.8 and 6.1.1.4'
N N 0.0061 0.0033 'International Tables Vol C Tables 4.2.6.8 and 6.1.1.4'
Cu Cu 0.3201 1.2651 'International Tables Vol C Tables 4.2.6.8 and 6.1.1.4'
I I -0.4742 1.8119 'International Tables Vol C Tables 4.2.6.8 and 6.1.1.4'

loop_
_geom_angle_atom_site_label_1
_geom_angle_atom_site_label_2
_geom_angle_atom_site_label_3
_geom_angle
_geom_angle_site_symmetry_1
_geom_angle_site_symmetry_3
Cu2 I1 Cu1 79.18(3) . 2_777
Cu2 I1 Cu1 64.44(3) . .
Cu1 I1 Cu1 58.63(3) 2_777 .
Cu1 I2 Cu2 66.66(3) . .
Cu1 I2 Cu2 121.26(3) . 2_677
Cu2 I2 Cu2 61.59(3) . 2_677
N2 Cu1 I2 128.45(16) . .
N2 Cu1 Cu1 105.28(17) . 2_777
I2 Cu1 Cu1 126.25(5) . 2_777
N2 Cu1 I1 98.50(16) . 2_777
I2 Cu1 I1 106.62(4) . 2_777
Cu1 Cu1 I1 60.96(4) 2_777 2_777
N2 Cu1 I1 96.34(17) . .
I2 Cu1 I1 107.04(3) . .
Cu1 Cu1 I1 60.40(4) 2_777 .
I1 Cu1 I1 121.37(3) 2_777 .
N2 Cu1 Cu2 149.53(17) . .
I2 Cu1 Cu2 57.16(3) . .
Cu1 Cu1 Cu2 76.68(4) 2_777 .
I1 Cu1 Cu2 108.32(4) 2_777 .
I1 Cu1 Cu2 57.48(3) . .
N3 Cu2 I2 119.00(17) 2_777 .
N3 Cu2 I2 103.24(15) 2_777 2_677
I2 Cu2 I2 118.41(3) . 2_677
N3 Cu2 I1 100.19(15) 2_777 .
I2 Cu2 I1 106.72(3) . .
I2 Cu2 I1 107.37(4) 2_677 .
N3 Cu2 Cu2 134.02(16) 2_777 2_677
I2 Cu2 Cu2 60.01(3) . 2_677
I2 Cu2 Cu2 58.40(3) 2_677 2_677
I1 Cu2 Cu2 124.93(5) . 2_677
N3 Cu2 Cu1 99.82(15) 2_777 .
I2 Cu2 Cu1 56.18(3) . .
I2 Cu2 Cu1 154.81(4) 2_677 .
I1 Cu2 Cu1 58.09(3) . .
Cu2 Cu2 Cu1 110.61(5) 2_677 .
N3 N2 N1 106.3(5) . .
N3 N2 Cu1 121.9(4) . .
N1 N2 Cu1 130.9(4) . .
N2 N3 C1 109.1(6) . .
N2 N3 Cu2 119.8(4) . 2_777
C1 N3 Cu2 130.9(5) . 2_777
N2 N1 C2 110.2(6) . .
N2 N1 C3 120.6(6) . .
C2 N1 C3 129.1(6) . .
C2 C1 N3 109.2(6) . .
C2 C1 H1 125.4 . .
N3 C1 H1 125.4 . .
C1 C2 N1 105.1(6) . .
C1 C2 H2 127.4 . .
N1 C2 H2 127.4 . .
N1 C3 H3A 109.5 . .
N1 C3 H3B 109.5 . .
H3A C3 H3B 109.5 . .
N1 C3 H3C 109.5 . .
H3A C3 H3C 109.5 . .
H3B C3 H3C 109.5 . .

loop_
_geom_bond_atom_site_label_1
_geom_bond_atom_site_label_2
_geom_bond_distance
_geom_bond_site_symmetry_2
I1 Cu2 2.6883(10) .
I1 Cu1 2.6915(10) 2_777
I1 Cu1 2.7063(11) .
I2 Cu1 2.6024(9) .
I2 Cu2 2.6318(10) .
I2 Cu2 2.6760(10) 2_677
Cu1 N2 2.052(5) .
Cu1 Cu1 2.6430(18) 2_777
Cu1 I1 2.6915(10) 2_777
Cu1 Cu2 2.8762(12) .
Cu2 N3 2.053(6) 2_777
Cu2 I2 2.6760(10) 2_677
Cu2 Cu2 2.7178(16) 2_677
N2 N3 1.319(8) .
N2 N1 1.339(8) .
N3 C1 1.338(9) .
N3 Cu2 2.053(5) 2_777
N1 C2 1.355(9) .
N1 C3 1.453(10) .
C1 C2 1.332(12) .
C1 H1 0.9300 .
C2 H2 0.9300 .
C3 H3A 0.9600 .
C3 H3B 0.9600 .
C3 H3C 0.9600 .

loop_
_geom_torsion_atom_site_label_1
_geom_torsion_atom_site_label_2
_geom_torsion_atom_site_label_3
_geom_torsion_atom_site_label_4
_geom_torsion
_geom_torsion_site_symmetry_1
_geom_torsion_site_symmetry_4
Cu2 I2 Cu1 N2 142.9(2) . .
Cu2 I2 Cu1 N2 113.1(2) 2_677 .
Cu2 I2 Cu1 Cu1 -35.56(6) . 2_777
Cu2 I2 Cu1 Cu1 -65.32(8) 2_677 2_777
Cu2 I2 Cu1 I1 -101.40(4) . 2_777
Cu2 I2 Cu1 I1 -131.17(4) 2_677 2_777
Cu2 I2 Cu1 I1 29.87(3) . .
Cu2 I2 Cu1 I1 0.11(5) 2_677 .
Cu2 I2 Cu1 Cu2 -29.76(5) 2_677 .
Cu2 I1 Cu1 N2 -163.26(16) . .
Cu1 I1 Cu1 N2 103.99(16) 2_777 .
Cu2 I1 Cu1 I2 -29.75(3) . .
Cu1 I1 Cu1 I2 -122.50(5) 2_777 .
Cu2 I1 Cu1 Cu1 92.74(4) . 2_777
Cu2 I1 Cu1 I1 92.74(4) . 2_777
Cu1 I1 Cu1 I1 0.0 2_777 2_777
Cu1 I1 Cu1 Cu2 -92.74(4) 2_777 .
Cu1 I2 Cu2 N3 82.15(17) . 2_777
Cu2 I2 Cu2 N3 -126.69(18) 2_677 2_777
Cu1 I2 Cu2 I2 -151.16(5) . 2_677
Cu2 I2 Cu2 I2 0.0 2_677 2_677
Cu1 I2 Cu2 I1 -30.04(3) . .
Cu2 I2 Cu2 I1 121.12(5) 2_677 .
Cu1 I2 Cu2 Cu2 -151.16(5) . 2_677
Cu2 I2 Cu2 Cu1 151.16(5) 2_677 .
Cu1 I1 Cu2 N3 -35.03(16) 2_777 2_777
Cu1 I1 Cu2 N3 -95.29(16) . 2_777
Cu1 I1 Cu2 I2 89.60(4) 2_777 .
Cu1 I1 Cu2 I2 29.33(3) . .
Cu1 I1 Cu2 I2 -142.49(3) 2_777 2_677
Cu1 I1 Cu2 I2 157.25(4) . 2_677
Cu1 I1 Cu2 Cu2 154.33(7) 2_777 2_677
Cu1 I1 Cu2 Cu2 94.07(6) . 2_677
Cu1 I1 Cu2 Cu1 60.26(4) 2_777 .
N2 Cu1 Cu2 N3 130.3(4) . 2_777
I2 Cu1 Cu2 N3 -118.44(17) . 2_777
Cu1 Cu1 Cu2 N3 32.75(17) 2_777 2_777
I1 Cu1 Cu2 N3 -20.10(17) 2_777 2_777
I1 Cu1 Cu2 N3 95.95(17) . 2_777
N2 Cu1 Cu2 I2 -111.3(3) . .
Cu1 Cu1 Cu2 I2 151.19(5) 2_777 .
I1 Cu1 Cu2 I2 98.33(4) 2_777 .
I1 Cu1 Cu2 I2 -145.61(3) . .
N2 Cu1 Cu2 I2 -25.8(3) . 2_677
I2 Cu1 Cu2 I2 85.47(9) . 2_677
Cu1 Cu1 Cu2 I2 -123.34(9) 2_777 2_677
I1 Cu1 Cu2 I2 -176.20(8) 2_777 2_677
I1 Cu1 Cu2 I2 -60.14(9) . 2_677
N2 Cu1 Cu2 I1 34.4(3) . .
I2 Cu1 Cu2 I1 145.61(3) . .
Cu1 Cu1 Cu2 I1 -63.20(4) 2_777 .
I1 Cu1 Cu2 I1 -116.05(4) 2_777 .
N2 Cu1 Cu2 Cu2 -84.7(3) . 2_677
I2 Cu1 Cu2 Cu2 26.51(5) . 2_677
Cu1 Cu1 Cu2 Cu2 177.70(6) 2_777 2_677
I1 Cu1 Cu2 Cu2 124.84(5) 2_777 2_677
I1 Cu1 Cu2 Cu2 -119.10(6) . 2_677
I2 Cu1 N2 N3 154.9(4) . .
Cu1 Cu1 N2 N3 -26.4(5) 2_777 .
I1 Cu1 N2 N3 35.7(5) 2_777 .
I1 Cu1 N2 N3 -87.4(5) . .
Cu2 Cu1 N2 N3 -116.0(5) . .
I2 Cu1 N2 N1 -37.8(7) . .
Cu1 Cu1 N2 N1 140.9(6) 2_777 .
I1 Cu1 N2 N1 -157.0(6) 2_777 .
I1 Cu1 N2 N1 79.9(6) . .
Cu2 Cu1 N2 N1 51.2(8) . .
N1 N2 N3 C1 1.0(7) . .
Cu1 N2 N3 C1 170.9(5) . .
N1 N2 N3 Cu2 -175.7(4) . 2_777
Cu1 N2 N3 Cu2 -5.7(7) . 2_777
N3 N2 N1 C2 0.2(8) . .
Cu1 N2 N1 C2 -168.5(6) . .
N3 N2 N1 C3 178.1(7) . .
Cu1 N2 N1 C3 9.4(11) . .
N2 N3 C1 C2 -1.8(9) . .
Cu2 N3 C1 C2 174.4(6) 2_777 .
N3 C1 C2 N1 1.8(10) . .
N2 N1 C2 C1 -1.2(9) . .
C3 N1 C2 C1 -178.9(8) . .
